data_7709153
loop_
_publ_author_name
'Itabashi, Takayuki'
'Arashiba, Kazuya'
'Kuriyama, Shogo'
'Nishibayashi, Yoshiaki'

_publ_section_title
;
 Reactivity of molybdenum-nitride complex bearing pyridine-based PNP-type
 pincer ligand toward carbon-centered electrophiles.
;
_journal_issue 5
_journal_name_full 'Dalton transactions (Cambridge, England : 2003)'
_journal_page_first 1946
_journal_page_last 1954
_journal_paper_doi 10.1039/d1dt03952k
_journal_volume 51
_journal_year 2022
_chemical_formula_moiety 'C24 H42 Mo N2 O P2'
_chemical_formula_sum 'C24 H42 Mo N2 O P2'
_chemical_formula_weight 532.50
_space_group_crystal_system monoclinic
_space_group_IT_number 14
_space_group_name_Hall '-P 2ybc'
_space_group_name_H-M_alt 'P 1 21/c 1'
_atom_sites_solution_hydrogens geom
_atom_sites_solution_primary direct
_atom_sites_solution_secondary difmap
_audit_update_record
;
2021-11-19 deposited with the CCDC.	2021-12-22 downloaded from the CCDC.
;
_cell_angle_alpha 90.0000
_cell_angle_beta 98.881(3)
_cell_angle_gamma 90.0000
_cell_formula_units_Z 4
_cell_length_a 16.1322(4)
_cell_length_b 10.9355(4)
_cell_length_c 15.4225(5)
_cell_measurement_reflns_used 11417
_cell_measurement_temperature 93
_cell_measurement_theta_max 30.19
_cell_measurement_theta_min 2.50
_cell_volume 2688.12(15)
_computing_cell_refinement 'CrysAlisPro 1.171.40.75a (Rigaku OD, 2020)'
_computing_data_collection 'CrysAlisPro 1.171.40.75a (Rigaku OD, 2020)'
_computing_data_reduction 'CrysAlisPro 1.171.40.75a (Rigaku OD, 2020)'
_computing_molecular_graphics 'CrystalStructure 4.3'
_computing_publication_material 'CrystalStructure 4.3 (Rigaku, 2019)'
_computing_structure_refinement 'SHELXL Version 2016/6 (Sheldrick, 2008)'
_computing_structure_solution 'SHELXT Version 2014/5 (Sheldrick, 2014)'
_diffrn_ambient_temperature 93
_diffrn_detector_area_resol_mean 10.000
_diffrn_measured_fraction_theta_full 0.990
_diffrn_measured_fraction_theta_max 0.834
_diffrn_measurement_device_type 'Rigaku XtaLAB Synergy'
_diffrn_measurement_method \w
_diffrn_radiation_type 'Mo K\a'
_diffrn_radiation_wavelength 0.71073
_diffrn_reflns_av_R_equivalents 0.1024
_diffrn_reflns_av_unetI/netI 0.0741
_diffrn_reflns_Laue_measured_fraction_full 0.990
_diffrn_reflns_Laue_measured_fraction_max 0.834
_diffrn_reflns_limit_h_max 22
_diffrn_reflns_limit_h_min -22
_diffrn_reflns_limit_k_max 15
_diffrn_reflns_limit_k_min -14
_diffrn_reflns_limit_l_max 19
_diffrn_reflns_limit_l_min -21
_diffrn_reflns_number 27342
_diffrn_reflns_point_group_measured_fraction_full 0.990
_diffrn_reflns_point_group_measured_fraction_max 0.834
_diffrn_reflns_theta_full 25.242
_diffrn_reflns_theta_max 31.476
_diffrn_reflns_theta_min 2.259
_diffrn_standards_number 0
_exptl_absorpt_coefficient_mu 0.623
_exptl_absorpt_correction_T_max 0.910
_exptl_absorpt_correction_T_min 0.222
_exptl_absorpt_correction_type multi-scan
_exptl_absorpt_process_details
;
CrysAlisPro 1.171.40.75a (Rigaku Oxford Diffraction, 2020)
Empirical absorption correction using spherical harmonics,
 implemented in SCALE3 ABSPACK scaling algorithm.
;
_exptl_crystal_colour red
_exptl_crystal_density_diffrn 1.316
_exptl_crystal_density_method 'not measured'
_exptl_crystal_description plate
_exptl_crystal_F_000 1120.00
_exptl_crystal_size_max 0.994
_exptl_crystal_size_mid 0.254
_exptl_crystal_size_min 0.151
_refine_diff_density_max 1.96
_refine_diff_density_min -1.70
_refine_ls_extinction_method none
_refine_ls_goodness_of_fit_ref 1.091
_refine_ls_hydrogen_treatment constr
_refine_ls_number_parameters 283
_refine_ls_number_reflns 7443
_refine_ls_number_restraints 0
_refine_ls_R_factor_all 0.0968
_refine_ls_R_factor_gt 0.0766
_refine_ls_shift/su_max 0.000
_refine_ls_structure_factor_coef Fsqd
_refine_ls_weighting_details 'w = 1/[\s^2^(Fo^2^)+(0.1091P)^2^+3.2213P] where P=(Fo^2^+2Fc^2^)/3'
_refine_ls_weighting_scheme calc
_refine_ls_wR_factor_gt 0.2015
_refine_ls_wR_factor_ref 0.2131
_reflns_Friedel_coverage 0.000
_reflns_number_gt 5434
_reflns_number_total 7443
_reflns_threshold_expression F^2^>2.0\s(F^2^)
_cod_data_source_file d1dt03952k2.cif
_cod_data_source_block 9
_cod_depositor_comments 'Adding full bibliography for 7709149--7709156.cif.'
_cod_database_code 7709153

loop_
_space_group_symop_id
_space_group_symop_operation_xyz
1 +X,+Y,+Z
2 -X,1/2+Y,1/2-Z
3 -X,-Y,-Z
4 +X,-1/2-Y,-1/2+Z

loop_
_atom_site_label
_atom_site_type_symbol
_atom_site_fract_x
_atom_site_fract_y
_atom_site_fract_z
_atom_site_U_iso_or_equiv
_atom_site_adp_type
_atom_site_occupancy
_atom_site_site_symmetry_order
_atom_site_calc_flag
_atom_site_refinement_flags_posn
_atom_site_refinement_flags_adp
_atom_site_refinement_flags_occupancy
_atom_site_disorder_assembly
_atom_site_disorder_group
Mo1 Mo 0.28447(2) 0.57254(4) 0.27131(2) 0.03276(14) Uani 1 1 d . . . . .
P1 P 0.37498(7) 0.75012(11) 0.32622(8) 0.0346(3) Uani 1 1 d . . . . .
P2 P 0.14916(7) 0.48186(12) 0.19558(7) 0.0343(3) Uani 1 1 d . . . . .
O1 O 0.2943(2) 0.4137(4) 0.4439(2) 0.0503(9) Uani 1 1 d . . . . .
N1 N 0.2395(2) 0.7190(3) 0.1760(2) 0.0341(8) Uani 1 1 d . . . . .
N2 N 0.3572(2) 0.4882(4) 0.2344(3) 0.0448(9) Uani 1 1 d . . . . .
C1 C 0.3726(3) 0.8263(5) 0.2198(3) 0.0377(9) Uani 1 1 d . . . . .
H1A H 0.391022 0.912264 0.229033 0.045 Uiso 1 1 calc R U . . .
H1B H 0.411614 0.784604 0.185789 0.045 Uiso 1 1 calc R U . . .
C2 C 0.2850(3) 0.8225(4) 0.1694(3) 0.0354(9) Uani 1 1 d . . . . .
C3 C 0.2556(3) 0.9208(4) 0.1180(3) 0.0396(10) Uani 1 1 d . . . . .
H3 H 0.288785 0.992354 0.116887 0.047 Uiso 1 1 calc R U . . .
C4 C 0.1754(3) 0.9137(4) 0.0672(3) 0.0410(10) Uani 1 1 d . . . . .
H4 H 0.153628 0.980807 0.031636 0.049 Uiso 1 1 calc R U . . .
C5 C 0.1297(3) 0.8108(5) 0.0694(3) 0.0398(10) Uani 1 1 d . . . . .
H5 H 0.076054 0.805765 0.034058 0.048 Uiso 1 1 calc R U . . .
C6 C 0.1602(3) 0.7079(4) 0.1241(3) 0.0379(10) Uani 1 1 d . . . . .
C7 C 0.1115(3) 0.6038(5) 0.1258(3) 0.0397(10) Uani 1 1 d . . . . .
H7 H 0.058258 0.598313 0.089695 0.048 Uiso 1 1 calc R U . . .
C8 C 0.4892(3) 0.7230(5) 0.3682(4) 0.0463(12) Uani 1 1 d . . . . .
C9 C 0.5315(3) 0.6777(5) 0.2914(4) 0.0528(13) Uani 1 1 d . . . . .
H9A H 0.497468 0.612503 0.260125 0.063 Uiso 1 1 calc R U . . .
H9B H 0.587448 0.646039 0.314082 0.063 Uiso 1 1 calc R U . . .
H9C H 0.536390 0.745672 0.251136 0.063 Uiso 1 1 calc R U . . .
C10 C 0.5359(3) 0.8386(6) 0.4049(4) 0.0524(13) Uani 1 1 d . . . . .
H10A H 0.595430 0.819555 0.423127 0.063 Uiso 1 1 calc R U . . .
H10B H 0.511843 0.868155 0.455643 0.063 Uiso 1 1 calc R U . . .
H10C H 0.530343 0.902068 0.359516 0.063 Uiso 1 1 calc R U . . .
C11 C 0.4963(3) 0.6235(6) 0.4369(4) 0.0642(18) Uani 1 1 d . . . . .
H11A H 0.466758 0.648862 0.484914 0.077 Uiso 1 1 calc R U . . .
H11B H 0.555559 0.609064 0.459902 0.077 Uiso 1 1 calc R U . . .
H11C H 0.471100 0.548052 0.410530 0.077 Uiso 1 1 calc R U . . .
C12 C 0.3263(3) 0.8610(5) 0.3958(3) 0.0414(10) Uani 1 1 d . . . . .
C13 C 0.3493(4) 0.9948(5) 0.3823(4) 0.0521(13) Uani 1 1 d . . . . .
H13A H 0.322787 1.046968 0.421715 0.062 Uiso 1 1 calc R U . . .
H13B H 0.329610 1.018461 0.321283 0.062 Uiso 1 1 calc R U . . .
H13C H 0.410403 1.004442 0.395132 0.062 Uiso 1 1 calc R U . . .
C14 C 0.3467(3) 0.8244(6) 0.4930(3) 0.0546(14) Uani 1 1 d . . . . .
H14A H 0.406496 0.837923 0.513970 0.065 Uiso 1 1 calc R U . . .
H14B H 0.333341 0.737756 0.499503 0.065 Uiso 1 1 calc R U . . .
H14C H 0.313270 0.874147 0.527638 0.065 Uiso 1 1 calc R U . . .
C15 C 0.2301(3) 0.8493(6) 0.3699(4) 0.0499(12) Uani 1 1 d . . . . .
H15A H 0.214462 0.866510 0.307111 0.060 Uiso 1 1 calc R U . . .
H15B H 0.202144 0.907816 0.403851 0.060 Uiso 1 1 calc R U . . .
H15C H 0.212637 0.766036 0.382237 0.060 Uiso 1 1 calc R U . . .
C16 C 0.1625(3) 0.3439(5) 0.1266(3) 0.0406(10) Uani 1 1 d . . . . .
C17 C 0.2128(3) 0.3877(6) 0.0552(3) 0.0503(12) Uani 1 1 d . . . . .
H17A H 0.266032 0.423328 0.083049 0.060 Uiso 1 1 calc R U . . .
H17B H 0.180262 0.449573 0.018564 0.060 Uiso 1 1 calc R U . . .
H17C H 0.223929 0.318158 0.018690 0.060 Uiso 1 1 calc R U . . .
C18 C 0.2132(3) 0.2439(5) 0.1804(4) 0.0519(13) Uani 1 1 d . . . . .
H18A H 0.230502 0.182161 0.140662 0.062 Uiso 1 1 calc R U . . .
H18B H 0.178587 0.205299 0.219568 0.062 Uiso 1 1 calc R U . . .
H18C H 0.263122 0.280097 0.215274 0.062 Uiso 1 1 calc R U . . .
C19 C 0.0781(3) 0.2924(5) 0.0801(4) 0.0491(12) Uani 1 1 d . . . . .
H19A H 0.048386 0.252959 0.123415 0.059 Uiso 1 1 calc R U . . .
H19B H 0.088540 0.232349 0.035922 0.059 Uiso 1 1 calc R U . . .
H19C H 0.043758 0.359303 0.051543 0.059 Uiso 1 1 calc R U . . .
C20 C 0.0656(3) 0.4551(5) 0.2669(3) 0.0402(10) Uani 1 1 d . . . . .
C21 C 0.0745(3) 0.5632(5) 0.3304(4) 0.0468(12) Uani 1 1 d . . . . .
H21A H 0.130432 0.562053 0.365673 0.056 Uiso 1 1 calc R U . . .
H21B H 0.031841 0.557108 0.369074 0.056 Uiso 1 1 calc R U . . .
H21C H 0.066764 0.639718 0.297037 0.056 Uiso 1 1 calc R U . . .
C22 C 0.0800(3) 0.3359(5) 0.3194(4) 0.0492(12) Uani 1 1 d . . . . .
H22A H 0.041055 0.331828 0.362201 0.059 Uiso 1 1 calc R U . . .
H22B H 0.137842 0.333542 0.350256 0.059 Uiso 1 1 calc R U . . .
H22C H 0.070315 0.265996 0.279325 0.059 Uiso 1 1 calc R U . . .
C23 C -0.0239(3) 0.4572(5) 0.2160(3) 0.0465(12) Uani 1 1 d . . . . .
H23A H -0.064276 0.454272 0.257369 0.056 Uiso 1 1 calc R U . . .
H23B H -0.032340 0.386193 0.176807 0.056 Uiso 1 1 calc R U . . .
H23C H -0.032417 0.532404 0.181187 0.056 Uiso 1 1 calc R U . . .
C24 C 0.2902(3) 0.4736(5) 0.3832(3) 0.0386(10) Uani 1 1 d . . . . .

loop_
_atom_site_aniso_label
_atom_site_aniso_U_11
_atom_site_aniso_U_22
_atom_site_aniso_U_33
_atom_site_aniso_U_23
_atom_site_aniso_U_13
_atom_site_aniso_U_12
Mo1 0.0265(2) 0.0333(2) 0.0381(2) 0.00032(15) 0.00360(13) -0.00034(13)
P1 0.0272(5) 0.0374(6) 0.0385(6) 0.0017(5) 0.0027(4) -0.0024(4)
P2 0.0286(5) 0.0356(6) 0.0382(6) -0.0012(5) 0.0035(4) -0.0005(4)
O1 0.045(2) 0.055(2) 0.050(2) 0.0079(17) 0.0054(16) 0.0012(16)
N1 0.0346(18) 0.033(2) 0.0350(18) -0.0029(15) 0.0067(14) 0.0004(15)
N2 0.0342(19) 0.048(3) 0.052(2) -0.0002(19) 0.0070(16) -0.0028(18)
C1 0.033(2) 0.038(2) 0.042(2) 0.0004(19) 0.0047(17) -0.0030(18)
C2 0.033(2) 0.041(3) 0.033(2) 0.0017(18) 0.0059(16) -0.0023(18)
C3 0.043(2) 0.034(2) 0.042(2) 0.0024(18) 0.0058(19) -0.0023(18)
C4 0.043(3) 0.038(3) 0.041(2) 0.0019(19) 0.0029(19) 0.0033(19)
C5 0.035(2) 0.046(3) 0.038(2) 0.001(2) 0.0016(17) 0.0048(19)
C6 0.035(2) 0.036(2) 0.041(2) -0.0027(19) 0.0024(17) -0.0029(18)
C7 0.033(2) 0.043(3) 0.042(2) 0.001(2) 0.0002(17) -0.0010(19)
C8 0.025(2) 0.054(3) 0.057(3) 0.008(2) -0.0014(18) -0.0068(19)
C9 0.029(2) 0.048(3) 0.081(4) -0.001(3) 0.007(2) 0.006(2)
C10 0.035(2) 0.069(4) 0.052(3) -0.001(3) 0.001(2) -0.014(2)
C11 0.033(3) 0.072(4) 0.081(4) 0.036(3) -0.012(2) -0.005(3)
C12 0.035(2) 0.048(3) 0.041(2) -0.005(2) 0.0046(17) -0.005(2)
C13 0.055(3) 0.050(3) 0.054(3) -0.008(3) 0.017(2) -0.007(3)
C14 0.049(3) 0.073(4) 0.042(3) -0.002(3) 0.009(2) -0.012(3)
C15 0.038(2) 0.054(3) 0.058(3) -0.014(2) 0.009(2) -0.003(2)
C16 0.038(2) 0.039(3) 0.044(2) -0.006(2) 0.0067(18) -0.0005(19)
C17 0.045(3) 0.059(3) 0.050(3) -0.012(3) 0.015(2) -0.008(2)
C18 0.047(3) 0.039(3) 0.070(4) -0.008(3) 0.008(2) 0.002(2)
C19 0.044(3) 0.052(3) 0.051(3) -0.012(2) 0.006(2) -0.011(2)
C20 0.030(2) 0.043(3) 0.047(2) -0.004(2) 0.0033(17) -0.0005(18)
C21 0.032(2) 0.056(3) 0.053(3) -0.008(2) 0.0081(19) 0.001(2)
C22 0.041(3) 0.053(3) 0.055(3) 0.009(2) 0.011(2) -0.006(2)
C23 0.030(2) 0.057(3) 0.052(3) -0.006(2) 0.0043(19) -0.001(2)
C24 0.029(2) 0.041(3) 0.045(2) 0.003(2) 0.0025(16) -0.0019(18)

loop_
_atom_type_symbol
_atom_type_description
_atom_type_scat_dispersion_real
_atom_type_scat_dispersion_imag
_atom_type_scat_source
C C 0.0033 0.0016
;
International Tables for Crystallography
(Vol. C, Tables 4.2.6.8 and 6.1.1.4)
;
H H 0.0000 0.0000
;
International Tables for Crystallography
(Vol. C, Table 6.1.1.4)
;
Mo Mo -1.6832 0.6857
;
International Tables for Crystallography
(Vol. C, Tables 4.2.6.8 and 6.1.1.4)
;
N N 0.0061 0.0033
;
International Tables for Crystallography
(Vol. C, Tables 4.2.6.8 and 6.1.1.4)
;
O O 0.0106 0.0060
;
International Tables for Crystallography
(Vol. C, Tables 4.2.6.8 and 6.1.1.4)
;
P P 0.1023 0.0942
;
International Tables for Crystallography
(Vol. C, Tables 4.2.6.8 and 6.1.1.4)
;

loop_
_geom_angle_atom_site_label_1
_geom_angle_atom_site_label_2
_geom_angle_atom_site_label_3
_geom_angle
_geom_angle_site_symmetry_1
_geom_angle_site_symmetry_3
_geom_angle_publ_flag
N2 Mo1 C24 93.1(2) . . ?
N2 Mo1 N1 110.48(18) . . ?
C24 Mo1 N1 156.42(17) . . ?
N2 Mo1 P1 98.11(15) . . ?
C24 Mo1 P1 100.31(14) . . ?
N1 Mo1 P1 77.15(10) . . ?
N2 Mo1 P2 103.31(15) . . ?
C24 Mo1 P2 96.14(13) . . ?
N1 Mo1 P2 78.78(10) . . ?
P1 Mo1 P2 152.13(4) . . ?
C1 P1 C12 105.4(2) . . ?
C1 P1 C8 105.3(2) . . ?
C12 P1 C8 112.4(2) . . ?
C1 P1 Mo1 96.83(15) . . ?
C12 P1 Mo1 115.04(15) . . ?
C8 P1 Mo1 118.99(18) . . ?
C7 P2 C16 108.7(2) . . ?
C7 P2 C20 105.2(2) . . ?
C16 P2 C20 111.1(2) . . ?
C7 P2 Mo1 100.26(16) . . ?
C16 P2 Mo1 114.37(15) . . ?
C20 P2 Mo1 115.89(15) . . ?
C2 N1 C6 118.9(4) . . ?
C2 N1 Mo1 121.6(3) . . ?
C6 N1 Mo1 119.4(3) . . ?
C2 C1 P1 109.7(3) . . ?
C2 C1 H1A 109.7 . . ?
P1 C1 H1A 109.7 . . ?
C2 C1 H1B 109.7 . . ?
P1 C1 H1B 109.7 . . ?
H1A C1 H1B 108.2 . . ?
N1 C2 C3 123.3(4) . . ?
N1 C2 C1 117.3(4) . . ?
C3 C2 C1 119.3(4) . . ?
C2 C3 C4 119.0(4) . . ?
C2 C3 H3 120.5 . . ?
C4 C3 H3 120.5 . . ?
C5 C4 C3 119.4(4) . . ?
C5 C4 H4 120.3 . . ?
C3 C4 H4 120.3 . . ?
C4 C5 C6 121.7(4) . . ?
C4 C5 H5 119.2 . . ?
C6 C5 H5 119.2 . . ?
C7 C6 N1 122.0(4) . . ?
C7 C6 C5 120.4(4) . . ?
N1 C6 C5 117.6(4) . . ?
C6 C7 P2 119.3(3) . . ?
C6 C7 H7 120.3 . . ?
P2 C7 H7 120.3 . . ?
C11 C8 C10 110.8(5) . . ?
C11 C8 C9 108.3(5) . . ?
C10 C8 C9 107.4(4) . . ?
C11 C8 P1 108.6(3) . . ?
C10 C8 P1 113.3(4) . . ?
C9 C8 P1 108.3(3) . . ?
C8 C9 H9A 109.5 . . ?
C8 C9 H9B 109.5 . . ?
H9A C9 H9B 109.5 . . ?
C8 C9 H9C 109.5 . . ?
H9A C9 H9C 109.5 . . ?
H9B C9 H9C 109.5 . . ?
C8 C10 H10A 109.5 . . ?
C8 C10 H10B 109.5 . . ?
H10A C10 H10B 109.5 . . ?
C8 C10 H10C 109.5 . . ?
H10A C10 H10C 109.5 . . ?
H10B C10 H10C 109.5 . . ?
C8 C11 H11A 109.5 . . ?
C8 C11 H11B 109.5 . . ?
H11A C11 H11B 109.5 . . ?
C8 C11 H11C 109.5 . . ?
H11A C11 H11C 109.5 . . ?
H11B C11 H11C 109.5 . . ?
C13 C12 C14 111.2(4) . . ?
C13 C12 C15 107.4(4) . . ?
C14 C12 C15 106.6(4) . . ?
C13 C12 P1 114.1(3) . . ?
C14 C12 P1 110.2(4) . . ?
C15 C12 P1 107.0(3) . . ?
C12 C13 H13A 109.5 . . ?
C12 C13 H13B 109.5 . . ?
H13A C13 H13B 109.5 . . ?
C12 C13 H13C 109.5 . . ?
H13A C13 H13C 109.5 . . ?
H13B C13 H13C 109.5 . . ?
C12 C14 H14A 109.5 . . ?
C12 C14 H14B 109.5 . . ?
H14A C14 H14B 109.5 . . ?
C12 C14 H14C 109.5 . . ?
H14A C14 H14C 109.5 . . ?
H14B C14 H14C 109.5 . . ?
C12 C15 H15A 109.5 . . ?
C12 C15 H15B 109.5 . . ?
H15A C15 H15B 109.5 . . ?
C12 C15 H15C 109.5 . . ?
H15A C15 H15C 109.5 . . ?
H15B C15 H15C 109.5 . . ?
C18 C16 C17 108.2(4) . . ?
C18 C16 C19 110.5(4) . . ?
C17 C16 C19 107.8(4) . . ?
C18 C16 P2 111.5(3) . . ?
C17 C16 P2 105.9(4) . . ?
C19 C16 P2 112.7(3) . . ?
C16 C17 H17A 109.5 . . ?
C16 C17 H17B 109.5 . . ?
H17A C17 H17B 109.5 . . ?
C16 C17 H17C 109.5 . . ?
H17A C17 H17C 109.5 . . ?
H17B C17 H17C 109.5 . . ?
C16 C18 H18A 109.5 . . ?
C16 C18 H18B 109.5 . . ?
H18A C18 H18B 109.5 . . ?
C16 C18 H18C 109.5 . . ?
H18A C18 H18C 109.5 . . ?
H18B C18 H18C 109.5 . . ?
C16 C19 H19A 109.5 . . ?
C16 C19 H19B 109.5 . . ?
H19A C19 H19B 109.5 . . ?
C16 C19 H19C 109.5 . . ?
H19A C19 H19C 109.5 . . ?
H19B C19 H19C 109.5 . . ?
C21 C20 C22 109.2(4) . . ?
C21 C20 C23 107.7(4) . . ?
C22 C20 C23 109.7(4) . . ?
C21 C20 P2 104.4(3) . . ?
C22 C20 P2 112.1(3) . . ?
C23 C20 P2 113.5(3) . . ?
C20 C21 H21A 109.5 . . ?
C20 C21 H21B 109.5 . . ?
H21A C21 H21B 109.5 . . ?
C20 C21 H21C 109.5 . . ?
H21A C21 H21C 109.5 . . ?
H21B C21 H21C 109.5 . . ?
C20 C22 H22A 109.5 . . ?
C20 C22 H22B 109.5 . . ?
H22A C22 H22B 109.5 . . ?
C20 C22 H22C 109.5 . . ?
H22A C22 H22C 109.5 . . ?
H22B C22 H22C 109.5 . . ?
C20 C23 H23A 109.5 . . ?
C20 C23 H23B 109.5 . . ?
H23A C23 H23B 109.5 . . ?
C20 C23 H23C 109.5 . . ?
H23A C23 H23C 109.5 . . ?
H23B C23 H23C 109.5 . . ?
O1 C24 Mo1 176.9(5) . . ?

loop_
_geom_bond_atom_site_label_1
_geom_bond_atom_site_label_2
_geom_bond_distance
_geom_bond_site_symmetry_2
_geom_bond_publ_flag
Mo1 N2 1.660(4) . ?
Mo1 C24 2.027(5) . ?
Mo1 N1 2.219(4) . ?
Mo1 P1 2.4977(12) . ?
Mo1 P2 2.5150(11) . ?
P1 C1 1.836(5) . ?
P1 C12 1.870(5) . ?
P1 C8 1.880(5) . ?
P2 C7 1.762(5) . ?
P2 C16 1.877(5) . ?
P2 C20 1.889(5) . ?
O1 C24 1.136(6) . ?
N1 C2 1.362(6) . ?
N1 C6 1.405(5) . ?
C1 C2 1.504(6) . ?
C1 H1A 0.9900 . ?
C1 H1B 0.9900 . ?
C2 C3 1.376(6) . ?
C3 C4 1.408(7) . ?
C3 H3 0.9500 . ?
C4 C5 1.348(7) . ?
C4 H4 0.9500 . ?
C5 C6 1.447(7) . ?
C5 H5 0.9500 . ?
C6 C7 1.386(7) . ?
C7 H7 0.9500 . ?
C8 C11 1.511(7) . ?
C8 C10 1.535(7) . ?
C8 C9 1.536(8) . ?
C9 H9A 0.9800 . ?
C9 H9B 0.9800 . ?
C9 H9C 0.9800 . ?
C10 H10A 0.9800 . ?
C10 H10B 0.9800 . ?
C10 H10C 0.9800 . ?
C11 H11A 0.9800 . ?
C11 H11B 0.9800 . ?
C11 H11C 0.9800 . ?
C12 C13 1.531(8) . ?
C12 C14 1.539(7) . ?
C12 C15 1.547(6) . ?
C13 H13A 0.9800 . ?
C13 H13B 0.9800 . ?
C13 H13C 0.9800 . ?
C14 H14A 0.9800 . ?
C14 H14B 0.9800 . ?
C14 H14C 0.9800 . ?
C15 H15A 0.9800 . ?
C15 H15B 0.9800 . ?
C15 H15C 0.9800 . ?
C16 C18 1.531(7) . ?
C16 C17 1.541(7) . ?
C16 C19 1.544(7) . ?
C17 H17A 0.9800 . ?
C17 H17B 0.9800 . ?
C17 H17C 0.9800 . ?
C18 H18A 0.9800 . ?
C18 H18B 0.9800 . ?
C18 H18C 0.9800 . ?
C19 H19A 0.9800 . ?
C19 H19B 0.9800 . ?
C19 H19C 0.9800 . ?
C20 C21 1.527(7) . ?
C20 C22 1.534(7) . ?
C20 C23 1.535(6) . ?
C21 H21A 0.9800 . ?
C21 H21B 0.9800 . ?
C21 H21C 0.9800 . ?
C22 H22A 0.9800 . ?
C22 H22B 0.9800 . ?
C22 H22C 0.9800 . ?
C23 H23A 0.9800 . ?
C23 H23B 0.9800 . ?
C23 H23C 0.9800 . ?

loop_
_geom_torsion_atom_site_label_1
_geom_torsion_atom_site_label_2
_geom_torsion_atom_site_label_3
_geom_torsion_atom_site_label_4
_geom_torsion
_geom_torsion_site_symmetry_1
_geom_torsion_site_symmetry_2
_geom_torsion_site_symmetry_3
_geom_torsion_site_symmetry_4
_geom_torsion_publ_flag
C12 P1 C1 C2 -75.9(4) . . . . ?
C8 P1 C1 C2 165.0(3) . . . . ?
Mo1 P1 C1 C2 42.4(3) . . . . ?
C6 N1 C2 C3 3.9(7) . . . . ?
Mo1 N1 C2 C3 -172.9(4) . . . . ?
C6 N1 C2 C1 -174.6(4) . . . . ?
Mo1 N1 C2 C1 8.6(5) . . . . ?
P1 C1 C2 N1 -37.7(5) . . . . ?
P1 C1 C2 C3 143.7(4) . . . . ?
N1 C2 C3 C4 -2.1(7) . . . . ?
C1 C2 C3 C4 176.4(4) . . . . ?
C2 C3 C4 C5 -0.5(7) . . . . ?
C3 C4 C5 C6 1.2(8) . . . . ?
C2 N1 C6 C7 178.3(4) . . . . ?
Mo1 N1 C6 C7 -4.9(6) . . . . ?
C2 N1 C6 C5 -3.0(6) . . . . ?
Mo1 N1 C6 C5 173.9(3) . . . . ?
C4 C5 C6 C7 179.3(5) . . . . ?
C4 C5 C6 N1 0.5(7) . . . . ?
N1 C6 C7 P2 0.5(7) . . . . ?
C5 C6 C7 P2 -178.2(4) . . . . ?
C16 P2 C7 C6 -117.2(4) . . . . ?
C20 P2 C7 C6 123.7(4) . . . . ?
Mo1 P2 C7 C6 3.1(4) . . . . ?
C1 P1 C8 C11 -159.9(4) . . . . ?
C12 P1 C8 C11 85.8(5) . . . . ?
Mo1 P1 C8 C11 -52.9(5) . . . . ?
C1 P1 C8 C10 76.5(4) . . . . ?
C12 P1 C8 C10 -37.7(5) . . . . ?
Mo1 P1 C8 C10 -176.5(3) . . . . ?
C1 P1 C8 C9 -42.5(4) . . . . ?
C12 P1 C8 C9 -156.8(4) . . . . ?
Mo1 P1 C8 C9 64.5(4) . . . . ?
C1 P1 C12 C13 -38.2(4) . . . . ?
C8 P1 C12 C13 76.0(4) . . . . ?
Mo1 P1 C12 C13 -143.5(3) . . . . ?
C1 P1 C12 C14 -164.1(3) . . . . ?
C8 P1 C12 C14 -49.9(4) . . . . ?
Mo1 P1 C12 C14 90.6(3) . . . . ?
C1 P1 C12 C15 80.5(4) . . . . ?
C8 P1 C12 C15 -165.3(4) . . . . ?
Mo1 P1 C12 C15 -24.9(4) . . . . ?
C7 P2 C16 C18 167.1(4) . . . . ?
C20 P2 C16 C18 -77.5(4) . . . . ?
Mo1 P2 C16 C18 56.0(4) . . . . ?
C7 P2 C16 C17 49.7(4) . . . . ?
C20 P2 C16 C17 165.0(3) . . . . ?
Mo1 P2 C16 C17 -61.5(4) . . . . ?
C7 P2 C16 C19 -68.0(4) . . . . ?
C20 P2 C16 C19 47.4(4) . . . . ?
Mo1 P2 C16 C19 -179.1(3) . . . . ?
C7 P2 C20 C21 -73.2(4) . . . . ?
C16 P2 C20 C21 169.3(3) . . . . ?
Mo1 P2 C20 C21 36.6(4) . . . . ?
C7 P2 C20 C22 168.8(4) . . . . ?
C16 P2 C20 C22 51.3(4) . . . . ?
Mo1 P2 C20 C22 -81.5(4) . . . . ?
C7 P2 C20 C23 43.9(4) . . . . ?
C16 P2 C20 C23 -73.7(4) . . . . ?
Mo1 P2 C20 C23 153.6(3) . . . . ?
